data_1544517
loop_
_publ_author_name
'Shopov, Dimitar Y.'
'Rudshteyn, Benjamin'
'Campos, Jes\'us'
'Vinyard, David J.'
'Batista, Victor S.'
'Brudvig, Gary W.'
'Crabtree, Robert H.'

_publ_section_title
;
 A full set of iridium(iv) pyridine-alkoxide stereoisomers: highly
 geometry-dependent redox properties.
;
_journal_issue 2
_journal_name_full 'Chemical science'
_journal_page_first 1642
_journal_page_last 1652
_journal_paper_doi 10.1039/c6sc03758e
_journal_volume 8
_journal_year 2017
_chemical_formula_moiety '2(C16 H20 Cl2 Ir N2 O2), C H2 Cl2'
_chemical_formula_sum 'C33 H42 Cl6 Ir2 N4 O4'
_chemical_formula_weight 1155.80
_chemical_name_common 'Ir(pyalk)2Cl2, "yellow isomer"'
_chemical_name_systematic 'cis-Cl, trans-O, cis-N-bis(2-{pyridin-2-yl}propan-2-olato)-dichloro-iridium(IV)'
_space_group_crystal_system orthorhombic
_space_group_IT_number 61
_space_group_name_Hall '-P 2ac 2ab'
_space_group_name_H-M_alt 'P b c a'
_symmetry_space_group_name_Hall '-P 2ac 2ab'
_symmetry_space_group_name_H-M 'P b c a'
_atom_sites_solution_hydrogens geom
_audit_creation_date 2016-07-21
_audit_creation_method
;
Olex2 1.2
(compiled 2015.01.26 svn.r3150 for OlexSys, GUI svn.r4998)
;
_audit_update_record
;
2016-08-03 deposited with the CCDC.
2016-11-07 downloaded from the CCDC.
;
_cell_angle_alpha 90
_cell_angle_beta 90
_cell_angle_gamma 90
_cell_formula_units_Z 4
_cell_length_a 14.9782(4)
_cell_length_b 15.0278(3)
_cell_length_c 17.4463(12)
_cell_measurement_reflns_used 68335
_cell_measurement_temperature 93(2)
_cell_measurement_theta_max 27.485
_cell_measurement_theta_min 3.023
_cell_volume 3927.0(3)
_computing_cell_refinement 'CrystalClear-SM Expert 2.0 r12 (Rigaku, 2011)'
_computing_data_collection 'CrystalClear-SM Expert 2.0 r12 (Rigaku, 2011)'
_computing_data_reduction 'CrystalClear-SM Expert 2.0 r12 (Rigaku, 2011)'
_computing_molecular_graphics 'Olex2 (Dolomanov et al., 2009)'
_computing_publication_material 'Olex2 (Dolomanov et al., 2009)'
_computing_structure_refinement 'SHELXL-2014/7 (Sheldrick, 2014)'
_computing_structure_solution 'SHELXS-97 (Sheldrick, 2008)'
_diffrn_ambient_temperature 93
_diffrn_detector_area_resol_mean 10
_diffrn_measured_fraction_theta_full 0.998
_diffrn_measured_fraction_theta_max 0.999
_diffrn_measurement_device_type 'Rigaku R-AXIS RAPID imaging plate'
_diffrn_measurement_method \w
_diffrn_radiation_monochromator graphite
_diffrn_radiation_type MoK\a
_diffrn_radiation_wavelength 0.71073
_diffrn_reflns_av_R_equivalents 0.0969
_diffrn_reflns_av_unetI/netI 0.0297
_diffrn_reflns_Laue_measured_fraction_full 0.998
_diffrn_reflns_Laue_measured_fraction_max 0.999
_diffrn_reflns_limit_h_max 19
_diffrn_reflns_limit_h_min -19
_diffrn_reflns_limit_k_max 19
_diffrn_reflns_limit_k_min -19
_diffrn_reflns_limit_l_max 22
_diffrn_reflns_limit_l_min -22
_diffrn_reflns_number 119682
_diffrn_reflns_point_group_measured_fraction_full 0.998
_diffrn_reflns_point_group_measured_fraction_max 0.999
_diffrn_reflns_theta_full 25.242
_diffrn_reflns_theta_max 27.485
_diffrn_reflns_theta_min 3.023
_diffrn_source 'fine-focus sealed tube'
_exptl_absorpt_coefficient_mu 7.220
_exptl_absorpt_correction_T_max 1.000
_exptl_absorpt_correction_T_min 0.648
_exptl_absorpt_correction_type multi-scan
_exptl_absorpt_process_details 'Jacobson, R. (1998) Private Communication'
_exptl_crystal_colour Orange
_exptl_crystal_density_diffrn 1.955
_exptl_crystal_description Block
_exptl_crystal_F_000 2224
_exptl_crystal_recrystallization_method 'Re-crystallisation from solvent: Dichloromethane, pentane'
_exptl_crystal_size_max 0.2
_exptl_crystal_size_mid 0.18
_exptl_crystal_size_min 0.06
_refine_diff_density_max 1.948
_refine_diff_density_min -2.064
_refine_diff_density_rms 0.164
_refine_ls_extinction_method none
_refine_ls_goodness_of_fit_ref 0.903
_refine_ls_hydrogen_treatment constr
_refine_ls_matrix_type full
_refine_ls_number_parameters 239
_refine_ls_number_reflns 4503
_refine_ls_number_restraints 16
_refine_ls_restrained_S_all 0.905
_refine_ls_R_factor_all 0.0439
_refine_ls_R_factor_gt 0.0369
_refine_ls_shift/su_max 0.001
_refine_ls_shift/su_mean 0.000
_refine_ls_structure_factor_coef Fsqd
_refine_ls_weighting_details 'w=1/[\s^2^(Fo^2^)+(0.0662P)^2^+21.1695P] where P=(Fo^2^+2Fc^2^)/3'
_refine_ls_weighting_scheme calc
_refine_ls_wR_factor_gt 0.0961
_refine_ls_wR_factor_ref 0.1013
_reflns_Friedel_coverage 0.000
_reflns_number_gt 3872
_reflns_number_total 4503
_reflns_threshold_expression 'I > 2\s(I)'
_cod_data_source_file c6sc03758e2.cif
_cod_data_source_block 5iv
_cod_depositor_comments
;Adding full bibliography for 1544510--1544517.cif.

 Adding full bibliography for 1544510--1544517.cif.
;
_cod_database_code 1544517
_shelx_space_group_comment
;
The symmetry employed for this shelxl refinement is uniquely defined
by the following loop, which should always be used as a source of
symmetry information in preference to the above space-group names.
They are only intended as comments.
;
_shelx_estimated_absorpt_t_max 0.671
_shelx_estimated_absorpt_t_min 0.326
_olex2_refinement_description
;
1. Others
 Fixed Sof: Cl3(0.5) C50(0.5) H50A(0.5) H50B(0.5) Cl4(0.5)
 Fixed Uiso: H1(0.034) H3(0.051) H12(0.044) H9(0.033) H4(0.052) H10(0.044)
 H2(0.042) H11(0.048) H16A(0.053) H16B(0.053) H16C(0.053) H15A(0.058)
 H15B(0.058) H15C(0.058) H7A(0.068) H7B(0.068) H7C(0.068) H8A(0.074) H8B(0.074)
 H8C(0.074) H50A(0.131) H50B(0.131)
 Fixed X: H1(-0.046) H3(0.0635) H12(-0.2538) H9(0.0136) H4(0.1611) H10(-
 0.1114) H2(-0.0413) H11(-0.247) H16A(-0.1898) H16B(-0.1261) H16C(-0.0842)
 H15A(-0.1904) H15B(-0.19) H15C(-0.2544) H7A(0.1108) H7B(0.2082) H7C(0.1975)
 H8A(0.2927) H8B(0.308) H8C(0.2699) H50A(0.0146) H50B(-0.0578)
 Fixed Y: H1(0.0834) H3(0.2361) H12(0.1705) H9(0.3193) H4(0.2951) H10(0.3998)
 H2(0.1288) H11(0.3232) H16A(0.0131) H16B(-0.0609) H16C(0.0184) H15A(0.0728)
 H15B(-0.0276) H15C(0.0445) H7A(0.3782) H7B(0.3786) H7C(0.3819) H8A(0.2446)
 H8B(0.2435) H8C(0.157) H50A(0.4054) H50B(0.4771)
 Fixed Z: H1(0.5016) H3(0.6655) H12(0.2765) H9(0.3115) H4(0.5748) H10(0.2732)
 H2(0.6283) H11(0.2551) H16A(0.234) H16B(0.2707) H16C(0.2212) H15A(0.4331)
 H15B(0.4025) H15C(0.3638) H7A(0.4124) H7B(0.3746) H7C(0.4658) H8A(0.4824)
 H8B(0.3916) H8C(0.4339) H50A(0.5607) H50B(0.5846)
;
_shelx_shelxl_version_number 2014/7
_olex2_submission_special_instructions 'No special instructions were received'

loop_
_space_group_symop_operation_xyz
'x, y, z'
'-x+1/2, -y, z+1/2'
'x+1/2, -y+1/2, -z'
'-x, y+1/2, -z+1/2'
'-x, -y, -z'
'x-1/2, y, -z-1/2'
'-x-1/2, y-1/2, z'
'x, -y-1/2, z-1/2'

loop_
_atom_site_label
_atom_site_type_symbol
_atom_site_fract_x
_atom_site_fract_y
_atom_site_fract_z
_atom_site_U_iso_or_equiv
_atom_site_adp_type
_atom_site_occupancy
_atom_site_site_symmetry_order
_atom_site_calc_flag
_atom_site_refinement_flags_posn
_atom_site_refinement_flags_adp
_atom_site_refinement_flags_occupancy
_atom_site_disorder_assembly
_atom_site_disorder_group
Ir1 Ir 0.05913(2) 0.12261(2) 0.35208(2) 0.02090(9) Uani 1 1 d . . . . .
N2 N -0.0464(3) 0.2011(3) 0.3199(3) 0.0255(9) Uani 1 1 d . . . . .
N1 N 0.0528(3) 0.1597(3) 0.4644(3) 0.0260(9) Uani 1 1 d . . . . .
C13 C -0.1244(3) 0.1572(4) 0.3107(3) 0.0268(10) Uani 1 1 d . . . . .
C1 C -0.0033(4) 0.1267(3) 0.5169(3) 0.0285(11) Uani 1 1 d . . . . .
H1 H -0.0460 0.0834 0.5016 0.034 Uiso 1 1 calc R U . . .
C3 C 0.0608(4) 0.2167(4) 0.6137(4) 0.0428(15) Uani 1 1 d . . . . .
H3 H 0.0635 0.2361 0.6655 0.051 Uiso 1 1 calc R U . . .
C12 C -0.1996(4) 0.2019(4) 0.2849(3) 0.0363(13) Uani 1 1 d . . . . .
H12 H -0.2538 0.1705 0.2765 0.044 Uiso 1 1 calc R U . . .
C9 C -0.0419(4) 0.2895(3) 0.3054(3) 0.0272(10) Uani 1 1 d . . . . .
H9 H 0.0136 0.3193 0.3115 0.033 Uiso 1 1 calc R U . . .
C4 C 0.1184(4) 0.2515(4) 0.5603(3) 0.0431(15) Uani 1 1 d . . . . .
H4 H 0.1611 0.2951 0.5748 0.052 Uiso 1 1 calc R U . . .
C5 C 0.1137(4) 0.2223(3) 0.4848(3) 0.0306(11) Uani 1 1 d . . . . .
C10 C -0.1153(4) 0.3376(4) 0.2820(3) 0.0367(13) Uani 1 1 d . . . . .
H10 H -0.1114 0.3998 0.2732 0.044 Uiso 1 1 calc R U . . .
C2 C -0.0011(4) 0.1534(4) 0.5919(3) 0.0346(12) Uani 1 1 d . . . . .
H2 H -0.0413 0.1288 0.6283 0.042 Uiso 1 1 calc R U . . .
C11 C -0.1952(4) 0.2920(4) 0.2715(4) 0.0397(13) Uani 1 1 d . . . . .
H11 H -0.2470 0.3232 0.2551 0.048 Uiso 1 1 calc R U . . .
Cl1 Cl 0.08129(8) 0.08824(8) 0.22282(7) 0.0283(3) Uani 1 1 d . . . . .
O2 O -0.0394(2) 0.0396(2) 0.3680(2) 0.0256(7) Uani 1 1 d . . . . .
C16 C -0.1314(4) 0.0023(4) 0.2575(3) 0.0352(12) Uani 1 1 d . . . . .
H16A H -0.1898 0.0131 0.2340 0.053 Uiso 1 1 calc R U . . .
H16B H -0.1261 -0.0609 0.2707 0.053 Uiso 1 1 calc R U . . .
H16C H -0.0842 0.0184 0.2212 0.053 Uiso 1 1 calc R U . . .
C14 C -0.1223(3) 0.0588(3) 0.3303(3) 0.0266(10) Uani 1 1 d . . . . .
C15 C -0.1959(3) 0.0350(4) 0.3876(4) 0.0387(13) Uani 1 1 d . . . . .
H15A H -0.1904 0.0728 0.4331 0.058 Uiso 1 1 calc R U . . .
H15B H -0.1900 -0.0276 0.4025 0.058 Uiso 1 1 calc R U . . .
H15C H -0.2544 0.0445 0.3638 0.058 Uiso 1 1 calc R U . . .
Cl2 Cl 0.16593(8) 0.01810(9) 0.38775(8) 0.0326(3) Uani 1 1 d . . . . .
O1 O 0.1397(2) 0.2255(2) 0.3492(2) 0.0278(8) Uani 1 1 d . . . . .
C6 C 0.1745(4) 0.2559(4) 0.4212(3) 0.0355(12) Uani 1 1 d . . . . .
C7 C 0.1726(5) 0.3578(4) 0.4182(4) 0.0456(16) Uani 1 1 d . . . . .
H7A H 0.1108 0.3782 0.4124 0.068 Uiso 1 1 calc R U . . .
H7B H 0.2082 0.3786 0.3746 0.068 Uiso 1 1 calc R U . . .
H7C H 0.1975 0.3819 0.4658 0.068 Uiso 1 1 calc R U . . .
C8 C 0.2699(4) 0.2223(5) 0.4334(4) 0.0490(16) Uani 1 1 d . . . . .
H8A H 0.2927 0.2446 0.4824 0.074 Uiso 1 1 calc R U . . .
H8B H 0.3080 0.2435 0.3916 0.074 Uiso 1 1 calc R U . . .
H8C H 0.2699 0.1570 0.4339 0.074 Uiso 1 1 calc R U . . .
Cl3 Cl -0.0748(12) 0.4337(11) 0.4705(10) 0.109(3) Uani 0.5 1 d D U P A -1
C50 C -0.0151(14) 0.4608(16) 0.5436(13) 0.109(3) Uani 0.5 1 d D U P A -1
H50A H 0.0146 0.4054 0.5607 0.131 Uiso 0.5 1 calc R U P A -1
H50B H -0.0578 0.4771 0.5846 0.131 Uiso 0.5 1 calc R U P A -1
Cl4 Cl 0.0613(12) 0.5373(11) 0.5441(9) 0.107(3) Uani 0.5 1 d D U P A -1

loop_
_atom_site_aniso_label
_atom_site_aniso_U_11
_atom_site_aniso_U_22
_atom_site_aniso_U_33
_atom_site_aniso_U_23
_atom_site_aniso_U_13
_atom_site_aniso_U_12
Ir1 0.01336(12) 0.02319(14) 0.02614(13) 0.00065(7) 0.00044(6) -0.00058(6)
N2 0.0172(19) 0.035(2) 0.025(2) -0.0025(19) 0.0000(16) 0.0008(16)
N1 0.022(2) 0.027(2) 0.029(2) 0.0041(18) -0.0012(16) -0.0016(16)
C13 0.018(2) 0.033(3) 0.030(3) -0.002(2) 0.000(2) -0.002(2)
C1 0.024(2) 0.023(3) 0.038(3) 0.001(2) 0.000(2) 0.0011(18)
C3 0.066(5) 0.033(3) 0.030(3) 0.000(2) 0.004(3) -0.006(3)
C12 0.023(3) 0.044(3) 0.043(3) -0.002(3) -0.005(2) 0.002(2)
C9 0.030(3) 0.020(2) 0.032(3) -0.001(2) 0.000(2) 0.0009(19)
C4 0.055(4) 0.043(3) 0.031(3) -0.007(3) -0.006(3) -0.020(3)
C5 0.030(3) 0.030(3) 0.033(3) 0.002(2) -0.002(2) -0.008(2)
C10 0.042(3) 0.029(3) 0.039(3) -0.001(2) -0.003(3) 0.010(2)
C2 0.042(3) 0.031(3) 0.031(3) 0.001(2) 0.005(2) 0.000(2)
C11 0.031(3) 0.051(4) 0.038(3) 0.003(3) -0.009(2) 0.014(2)
Cl1 0.0268(6) 0.0306(6) 0.0275(6) -0.0013(5) 0.0040(5) -0.0006(5)
O2 0.0138(15) 0.0315(19) 0.0316(19) 0.0012(15) -0.0033(14) -0.0043(14)
C16 0.029(3) 0.037(3) 0.039(3) -0.007(2) -0.007(2) -0.008(2)
C14 0.017(2) 0.028(3) 0.035(3) 0.003(2) -0.004(2) -0.0039(19)
C15 0.019(2) 0.055(4) 0.042(3) 0.003(3) -0.001(2) -0.006(2)
Cl2 0.0192(5) 0.0375(7) 0.0411(7) 0.0058(6) -0.0003(5) 0.0082(5)
O1 0.0220(18) 0.0307(19) 0.031(2) 0.0015(14) -0.0012(14) -0.0075(15)
C6 0.026(3) 0.047(3) 0.034(3) -0.001(2) 0.001(2) -0.013(2)
C7 0.062(4) 0.036(3) 0.039(3) 0.000(3) -0.002(3) -0.027(3)
C8 0.023(3) 0.075(5) 0.049(4) -0.002(3) -0.009(3) -0.012(3)
Cl3 0.110(5) 0.121(9) 0.097(6) 0.004(5) 0.021(4) 0.008(5)
C50 0.113(5) 0.119(9) 0.094(6) 0.004(5) 0.020(4) 0.015(5)
Cl4 0.115(5) 0.117(9) 0.091(6) 0.001(5) 0.015(4) 0.016(5)

loop_
_atom_type_symbol
_atom_type_description
_atom_type_scat_dispersion_real
_atom_type_scat_dispersion_imag
_atom_type_scat_source
C C 0.0033 0.0016 'International Tables Vol C Tables 4.2.6.8 and 6.1.1.4'
H H 0.0000 0.0000 'International Tables Vol C Tables 4.2.6.8 and 6.1.1.4'
Cl Cl 0.1484 0.1585 'International Tables Vol C Tables 4.2.6.8 and 6.1.1.4'
Ir Ir -1.4442 7.9887 'International Tables Vol C Tables 4.2.6.8 and 6.1.1.4'
N N 0.0061 0.0033 'International Tables Vol C Tables 4.2.6.8 and 6.1.1.4'
O O 0.0106 0.0060 'International Tables Vol C Tables 4.2.6.8 and 6.1.1.4'

loop_
_geom_angle_atom_site_label_1
_geom_angle_atom_site_label_2
_geom_angle_atom_site_label_3
_geom_angle
N2 Ir1 Cl1 88.44(13)
N2 Ir1 Cl2 172.54(13)
N1 Ir1 N2 93.98(17)
N1 Ir1 Cl1 173.76(12)
N1 Ir1 Cl2 87.68(12)
O2 Ir1 N2 79.84(17)
O2 Ir1 N1 90.13(16)
O2 Ir1 Cl1 95.96(12)
O2 Ir1 Cl2 92.90(11)
O2 Ir1 O1 166.42(16)
Cl2 Ir1 Cl1 90.64(5)
O1 Ir1 N2 90.77(16)
O1 Ir1 N1 80.69(16)
O1 Ir1 Cl1 93.54(11)
O1 Ir1 Cl2 96.68(12)
C13 N2 Ir1 114.7(4)
C9 N2 Ir1 125.3(4)
C9 N2 C13 119.9(5)
C1 N1 Ir1 125.8(4)
C1 N1 C5 120.0(5)
C5 N1 Ir1 114.2(4)
N2 C13 C12 120.3(5)
N2 C13 C14 115.5(4)
C12 C13 C14 124.2(5)
N1 C1 C2 122.0(5)
C4 C3 C2 119.8(6)
C11 C12 C13 119.6(5)
N2 C9 C10 122.1(5)
C3 C4 C5 119.4(5)
N1 C5 C4 120.1(5)
N1 C5 C6 116.2(5)
C4 C5 C6 123.7(5)
C9 C10 C11 117.8(5)
C1 C2 C3 118.8(5)
C12 C11 C10 120.2(5)
C14 O2 Ir1 117.4(3)
C13 C14 C16 110.6(5)
C13 C14 C15 111.1(4)
O2 C14 C13 108.5(4)
O2 C14 C16 110.3(4)
O2 C14 C15 106.0(4)
C15 C14 C16 110.3(4)
C6 O1 Ir1 116.9(3)
C5 C6 C7 110.2(5)
C5 C6 C8 110.3(5)
O1 C6 C5 108.3(4)
O1 C6 C7 106.4(5)
O1 C6 C8 110.8(5)
C7 C6 C8 110.7(5)
Cl3 C50 Cl4 125.2(16)

loop_
_geom_bond_atom_site_label_1
_geom_bond_atom_site_label_2
_geom_bond_distance
Ir1 N2 2.050(4)
Ir1 N1 2.040(5)
Ir1 Cl1 2.3372(13)
Ir1 O2 1.952(3)
Ir1 Cl2 2.3266(12)
Ir1 O1 1.962(4)
N2 C13 1.352(6)
N2 C9 1.354(7)
N1 C1 1.338(7)
N1 C5 1.357(6)
C13 C12 1.387(7)
C13 C14 1.518(7)
C1 C2 1.369(8)
C3 C4 1.373(9)
C3 C2 1.381(8)
C12 C11 1.375(8)
C9 C10 1.377(7)
C4 C5 1.390(8)
C5 C6 1.522(8)
C10 C11 1.391(8)
O2 C14 1.435(6)
C16 C14 1.534(8)
C14 C15 1.530(7)
O1 C6 1.436(7)
C6 C7 1.533(8)
C6 C8 1.530(8)
Cl3 C50 1.609(13)
C50 Cl4 1.622(13)
